data_7046104
loop_
_publ_author_name
'Sorg, Jens R.'
'Wehner, Tobias'
'Matthes, Philipp R.'
'Sure, Rebecca'
'Grimme, Stefan'
'Heine, Johanna'
'M\"uller-Buschbaum, Klaus'

_publ_section_title
;
 Bismuth as a versatile cation for luminescence in coordination polymers
 from BiX<sub>3</sub>/4,4'-bipy: understanding of photophysics by quantum
 chemical calculations and structural parallels to lanthanides.
;
_journal_issue 23
_journal_name_full 'Dalton transactions (Cambridge, England : 2003)'
_journal_page_first 7669
_journal_page_last 7681
_journal_paper_doi 10.1039/c8dt00642c
_journal_volume 47
_journal_year 2018
_chemical_formula_moiety 'C15 H12.5 Bi Cl4 N3, C10 H8.5 N2'
_chemical_formula_sum 'C25 H21 Bi Cl4 N5'
_chemical_formula_weight 742.25
_space_group_crystal_system triclinic
_space_group_IT_number 2
_space_group_name_Hall '-P 1'
_space_group_name_H-M_alt 'P -1'
_symmetry_space_group_name_Hall '-P 1'
_symmetry_space_group_name_H-M 'P -1'
_atom_sites_solution_hydrogens geom
_atom_sites_solution_primary dual
_audit_creation_date 2018-03-26
_audit_creation_method
;
Olex2 1.2
(compiled 2017.03.02 svn.r3394 for OlexSys, GUI svn.r5324)
;
_audit_update_record
;
2018-03-28 deposited with the CCDC.
2018-04-25 downloaded from the CCDC.
;
_cell_angle_alpha 82.7440(10)
_cell_angle_beta 78.5740(10)
_cell_angle_gamma 70.6280(10)
_cell_formula_units_Z 2
_cell_length_a 8.7574(7)
_cell_length_b 11.1147(9)
_cell_length_c 14.6158(12)
_cell_measurement_reflns_used 9933
_cell_measurement_temperature 100
_cell_measurement_theta_max 30.070
_cell_measurement_theta_min 2.486
_cell_volume 1312.67(18)
_computing_cell_refinement 'Saint+ ver. 7.68S (Bruker AXS)'
_computing_data_collection 'APEX2 ver. 2014.9 (Bruker AXS)'
_computing_data_reduction 'Saint+ ver. 7.68S (Bruker AXS)'
_computing_molecular_graphics 'Olex2 (Dolomanov et al., 2009)'
_computing_publication_material 'Olex2 (Dolomanov et al., 2009)'
_computing_structure_refinement 'ShelXL (Sheldrick, 2015)'
_computing_structure_solution 'XT (Sheldrick, 2015)'
_diffrn_ambient_temperature 100
_diffrn_measured_fraction_theta_full 1.000
_diffrn_measured_fraction_theta_max 0.989
_diffrn_measurement_device_type 'Bruker APEX-II CCD'
_diffrn_measurement_method '\w scans'
_diffrn_radiation_type MoK\a
_diffrn_radiation_wavelength 0.71073
_diffrn_reflns_av_R_equivalents 0.0747
_diffrn_reflns_av_unetI/netI 0.0632
_diffrn_reflns_Laue_measured_fraction_full 1.000
_diffrn_reflns_Laue_measured_fraction_max 0.989
_diffrn_reflns_limit_h_max 12
_diffrn_reflns_limit_h_min -12
_diffrn_reflns_limit_k_max 14
_diffrn_reflns_limit_k_min -15
_diffrn_reflns_limit_l_max 20
_diffrn_reflns_limit_l_min -20
_diffrn_reflns_number 19881
_diffrn_reflns_point_group_measured_fraction_full 1.000
_diffrn_reflns_point_group_measured_fraction_max 0.989
_diffrn_reflns_theta_full 25.242
_diffrn_reflns_theta_max 30.120
_diffrn_reflns_theta_min 1.424
_exptl_absorpt_coefficient_mu 7.147
_exptl_absorpt_correction_T_max 0.7460
_exptl_absorpt_correction_T_min 0.5810
_exptl_absorpt_correction_type multi-scan
_exptl_absorpt_process_details
;
SADABS-2008/1 (Bruker,2008) was used for absorption correction.
wR2(int) was 0.0773 before and 0.0387 after correction.
The Ratio of minimum to maximum transmission is 0.7788.
The \l/2 correction factor is 0.0015.
;
_exptl_crystal_colour colourless
_exptl_crystal_density_diffrn 1.878
_exptl_crystal_description block
_exptl_crystal_F_000 714
_exptl_crystal_size_max 0.15
_exptl_crystal_size_mid 0.12
_exptl_crystal_size_min 0.09
_refine_diff_density_max 2.860
_refine_diff_density_min -1.366
_refine_diff_density_rms 0.185
_refine_ls_extinction_method none
_refine_ls_goodness_of_fit_ref 0.768
_refine_ls_hydrogen_treatment constr
_refine_ls_matrix_type full
_refine_ls_number_parameters 352
_refine_ls_number_reflns 7664
_refine_ls_number_restraints 72
_refine_ls_restrained_S_all 0.766
_refine_ls_R_factor_all 0.0405
_refine_ls_R_factor_gt 0.0345
_refine_ls_shift/su_max 0.002
_refine_ls_shift/su_mean 0.000
_refine_ls_structure_factor_coef Fsqd
_refine_ls_weighting_details 'w=1/[\s^2^(Fo^2^)+(0.1000P)^2^] where P=(Fo^2^+2Fc^2^)/3'
_refine_ls_weighting_scheme calc
_refine_ls_wR_factor_gt 0.0966
_refine_ls_wR_factor_ref 0.1057
_reflns_Friedel_coverage 0.000
_reflns_number_gt 6915
_reflns_number_total 7664
_reflns_threshold_expression 'I > 2\s(I)'
_cod_data_source_file c8dt00642c2.cif
_cod_data_source_block compound5
_cod_depositor_comments 'Adding full bibliography for 7046099--7046109.cif.'
_cod_database_code 7046104
_shelx_shelxl_version_number 2018/1
_shelx_space_group_comment
;
The symmetry employed for this shelxl refinement is uniquely defined
by the following loop, which should always be used as a source of
symmetry information in preference to the above space-group names.
They are only intended as comments.
;
_olex2_refinement_description
;
1. Fixed Uiso
 At 1.2 times of:
  All C(H) groups, All N(H) groups
2. Uiso/Uaniso restraints and constraints
C21B \\sim C22B \\sim C25 \\sim C24B \\sim C23B \\sim N1: within 2A with sigma
of 0.004 and sigma for terminal atoms of 0.008
C21A \\sim C22A \\sim C25 \\sim C24A \\sim C23A \\sim N1: within 2A with sigma
of 0.004 and sigma for terminal atoms of 0.008
3. Others
 Fixed Sof: H3(0.5) H5(0.5) C24A(0.5) H24A(0.5) C22B(0.5) H22B(0.5) C21B(0.5)
 H21B(0.5) C22A(0.5) H22A(0.5) C21A(0.5) H21A(0.5) C23A(0.5) H23A(0.5)
 C23B(0.5) H23B(0.5) C24B(0.5) H24B(0.5)
4.a Aromatic/amide H refined with riding coordinates:
 N3(H3), N5(H5), C1(H1), C6(H6), C8(H8), C3(H3A), C9(H9), C2(H2), C7(H7),
 C17(H17), C4(H4), C19(H19), C12(H12), C14(H14), C20(H20), C11(H11), C18(H18),
 C13(H13), C24A(H24A), C22B(H22B), C21B(H21B), C22A(H22A), C21A(H21A),
 C23A(H23A), C23B(H23B), C24B(H24B)
;
_olex2_submission_special_instructions 'No special instructions were received'

loop_
_space_group_symop_operation_xyz
'x, y, z'
'-x, -y, -z'

loop_
_atom_site_label
_atom_site_type_symbol
_atom_site_fract_x
_atom_site_fract_y
_atom_site_fract_z
_atom_site_U_iso_or_equiv
_atom_site_adp_type
_atom_site_occupancy
_atom_site_site_symmetry_order
_atom_site_calc_flag
_atom_site_refinement_flags_posn
_atom_site_refinement_flags_adp
_atom_site_refinement_flags_occupancy
_atom_site_disorder_assembly
_atom_site_disorder_group
Bi1 Bi 0.51222(2) 0.76368(2) 0.25374(2) 0.01627(6) Uani 1 1 d . . . . .
Cl2 Cl 0.74178(16) 0.70865(13) 0.10130(9) 0.0306(2) Uani 1 1 d . . . . .
Cl1 Cl 0.59075(17) 0.97606(13) 0.25072(10) 0.0341(3) Uani 1 1 d . . . . .
Cl3 Cl 0.42872(18) 0.55340(14) 0.24786(11) 0.0383(3) Uani 1 1 d . . . . .
Cl4 Cl 0.29936(18) 0.82431(15) 0.41164(10) 0.0390(3) Uani 1 1 d . . . . .
N3 N 1.3831(5) 0.1060(4) 0.4850(3) 0.0241(8) Uani 1 1 d . . . . .
H3 H 1.462332 0.039543 0.497922 0.029 Uiso 0.5 1 calc R . P . .
N1 N 0.2953(5) 0.8683(4) 0.1503(3) 0.0235(7) Uani 1 1 d . U . . .
C25 C 0.0620(5) 0.9733(4) 0.0312(3) 0.0219(7) Uani 1 1 d . U . . .
N2 N 0.7323(5) 0.6224(4) 0.3433(3) 0.0230(8) Uani 1 1 d . . . . .
N5 N 1.3924(6) 0.4453(5) 0.0481(3) 0.0357(10) Uani 1 1 d . . . . .
H5 H 1.461167 0.481219 0.016340 0.043 Uiso 0.5 1 calc R . P . .
N4 N 0.8243(6) 0.1545(5) 0.3173(4) 0.0381(11) Uani 1 1 d . . . . .
C10 C 1.1269(5) 0.3169(4) 0.4393(3) 0.0188(8) Uani 1 1 d . . . . .
C5 C 0.9898(5) 0.4261(4) 0.4093(3) 0.0163(7) Uani 1 1 d . . . . .
C1 C 0.8874(6) 0.6227(5) 0.3172(3) 0.0258(9) Uani 1 1 d . . . . .
H1 H 0.908558 0.688889 0.276571 0.031 Uiso 1 1 calc R . . . .
C6 C 1.2906(5) 0.3063(5) 0.4016(3) 0.0250(9) Uani 1 1 d . . . . .
H6 H 1.315576 0.370627 0.360290 0.030 Uiso 1 1 calc R . . . .
C8 C 1.0984(5) 0.2196(5) 0.5028(3) 0.0268(9) Uani 1 1 d . . . . .
H8 H 0.991776 0.224490 0.530979 0.032 Uiso 1 1 calc R . . . .
C15 C 1.1699(6) 0.3296(5) 0.1507(3) 0.0285(10) Uani 1 1 d . . . . .
C3 C 0.7042(5) 0.5284(5) 0.4026(3) 0.0254(9) Uani 1 1 d . . . . .
H3A H 0.596047 0.529278 0.421732 0.031 Uiso 1 1 calc R . . . .
C9 C 1.2290(6) 0.1153(4) 0.5241(4) 0.0272(10) Uani 1 1 d . . . . .
H9 H 1.208641 0.050359 0.566458 0.033 Uiso 1 1 calc R . . . .
C2 C 1.0188(5) 0.5265(4) 0.3490(3) 0.0242(9) Uani 1 1 d . . . . .
H2 H 1.125299 0.529572 0.329959 0.029 Uiso 1 1 calc R . . . .
C16 C 1.0509(6) 0.2668(5) 0.2060(3) 0.0273(9) Uani 1 1 d . . . . .
C7 C 1.4143(6) 0.1997(5) 0.4262(4) 0.0289(10) Uani 1 1 d . . . . .
H7 H 1.522730 0.193119 0.400861 0.035 Uiso 1 1 calc R . . . .
C17 C 1.1023(7) 0.1597(5) 0.2677(4) 0.0313(11) Uani 1 1 d . . . . .
H17 H 1.212664 0.122931 0.272615 0.038 Uiso 1 1 calc R . . . .
C4 C 0.8261(5) 0.4294(5) 0.4377(3) 0.0266(9) Uani 1 1 d . . . . .
H4 H 0.799913 0.366002 0.479412 0.032 Uiso 1 1 calc R . . . .
C19 C 0.8837(7) 0.3146(7) 0.2016(4) 0.0388(13) Uani 1 1 d . . . . .
H19 H 0.843578 0.385296 0.161606 0.047 Uiso 1 1 calc R . . . .
C12 C 1.3399(7) 0.2662(5) 0.1381(4) 0.0342(11) Uani 1 1 d . . . . .
H12 H 1.380754 0.183705 0.164483 0.041 Uiso 1 1 calc R . . . .
C14 C 1.1177(7) 0.4523(5) 0.1106(4) 0.0346(11) Uani 1 1 d . . . . .
H14 H 1.006341 0.498126 0.117694 0.042 Uiso 1 1 calc R . . . .
C20 C 0.7790(7) 0.2562(6) 0.2568(4) 0.0397(13) Uani 1 1 d . . . . .
H20 H 0.668206 0.289580 0.252059 0.048 Uiso 1 1 calc R . . . .
C11 C 1.4442(7) 0.3266(6) 0.0869(4) 0.0390(13) Uani 1 1 d . . . . .
H11 H 1.556384 0.283401 0.078654 0.047 Uiso 1 1 calc R . . . .
C18 C 0.9848(7) 0.1098(6) 0.3213(4) 0.0377(12) Uani 1 1 d . . . . .
H18 H 1.020486 0.040217 0.363097 0.045 Uiso 1 1 calc R . . . .
C13 C 1.2317(8) 0.5068(6) 0.0598(4) 0.0384(12) Uani 1 1 d . . . . .
H13 H 1.194916 0.589385 0.032781 0.046 Uiso 1 1 calc R . . . .
C24A C 0.0404(13) 0.8845(10) 0.1063(8) 0.0233(15) Uani 0.5 1 d . U P A 1
H24A H -0.052799 0.858898 0.116458 0.028 Uiso 0.5 1 calc R . P A 1
C22B C 0.2234(15) 0.9679(11) 0.0009(8) 0.0246(17) Uani 0.5 1 d . U P A 2
H22B H 0.256888 0.999065 -0.059175 0.029 Uiso 0.5 1 calc R . P A 2
C21B C 0.3356(16) 0.9146(11) 0.0623(8) 0.0236(17) Uani 0.5 1 d . U P A 2
H21B H 0.444372 0.910825 0.041198 0.028 Uiso 0.5 1 calc R . P A 2
C22A C 0.2090(14) 1.0041(10) 0.0172(8) 0.0207(15) Uani 0.5 1 d . U P A 1
H22A H 0.231139 1.060581 -0.032245 0.025 Uiso 0.5 1 calc R . P A 1
C21A C 0.3220(15) 0.9481(11) 0.0790(8) 0.0206(15) Uani 0.5 1 d . U P A 1
H21A H 0.419163 0.968258 0.069129 0.025 Uiso 0.5 1 calc R . P A 1
C23A C 0.1566(14) 0.8342(12) 0.1658(9) 0.0279(16) Uani 0.5 1 d . U P A 1
H23A H 0.138950 0.777321 0.216014 0.033 Uiso 0.5 1 calc R . P A 1
C23B C 0.1370(13) 0.8760(10) 0.1794(8) 0.0195(14) Uani 0.5 1 d . U P A 2
H23B H 0.106385 0.845189 0.240010 0.023 Uiso 0.5 1 calc R . P A 2
C24B C 0.0176(12) 0.9276(9) 0.1237(7) 0.0168(14) Uani 0.5 1 d . U P A 2
H24B H -0.090892 0.932055 0.146889 0.020 Uiso 0.5 1 calc R . P A 2

loop_
_atom_site_aniso_label
_atom_site_aniso_U_11
_atom_site_aniso_U_22
_atom_site_aniso_U_33
_atom_site_aniso_U_23
_atom_site_aniso_U_13
_atom_site_aniso_U_12
Bi1 0.01249(8) 0.01767(9) 0.01814(9) 0.00661(6) -0.00787(6) -0.00384(6)
Cl2 0.0295(6) 0.0338(6) 0.0239(5) -0.0039(4) -0.0029(4) -0.0040(5)
Cl1 0.0371(7) 0.0319(6) 0.0366(6) -0.0058(5) 0.0022(5) -0.0188(5)
Cl3 0.0400(7) 0.0305(6) 0.0526(8) 0.0075(6) -0.0202(6) -0.0187(6)
Cl4 0.0327(6) 0.0482(8) 0.0327(6) 0.0005(6) 0.0072(5) -0.0167(6)
N3 0.0167(17) 0.0222(18) 0.0266(18) 0.0046(15) -0.0065(14) 0.0023(14)
N1 0.0173(14) 0.0270(17) 0.0268(16) 0.0061(14) -0.0094(13) -0.0074(13)
C25 0.0179(16) 0.0237(18) 0.0236(17) 0.0086(14) -0.0090(13) -0.0065(14)
N2 0.0198(17) 0.0229(18) 0.0230(18) 0.0043(14) -0.0114(14) 0.0000(14)
N5 0.043(3) 0.043(3) 0.028(2) -0.0014(19) -0.0074(19) -0.023(2)
N4 0.032(2) 0.046(3) 0.039(3) -0.009(2) 0.000(2) -0.018(2)
C10 0.0172(18) 0.0177(18) 0.0196(18) 0.0004(15) -0.0095(14) 0.0002(14)
C5 0.0138(17) 0.0182(18) 0.0147(16) 0.0019(14) -0.0054(13) -0.0014(14)
C1 0.022(2) 0.027(2) 0.028(2) 0.0110(18) -0.0121(18) -0.0067(18)
C6 0.0161(19) 0.025(2) 0.030(2) 0.0090(18) -0.0049(16) -0.0043(16)
C8 0.0138(18) 0.028(2) 0.034(2) 0.0093(19) -0.0057(17) -0.0036(16)
C15 0.028(2) 0.034(3) 0.020(2) -0.0063(18) -0.0015(17) -0.005(2)
C3 0.0147(18) 0.030(2) 0.025(2) 0.0098(18) -0.0049(16) -0.0024(17)
C9 0.021(2) 0.020(2) 0.034(2) 0.0093(18) -0.0109(18) 0.0017(17)
C2 0.0167(19) 0.024(2) 0.029(2) 0.0072(17) -0.0077(16) -0.0035(16)
C16 0.026(2) 0.031(2) 0.026(2) -0.0054(18) -0.0042(17) -0.0095(19)
C7 0.0157(19) 0.028(2) 0.035(2) 0.0074(19) -0.0038(17) 0.0000(17)
C17 0.031(3) 0.023(2) 0.039(3) -0.002(2) -0.008(2) -0.0062(19)
C4 0.018(2) 0.028(2) 0.028(2) 0.0113(18) -0.0095(17) -0.0012(17)
C19 0.030(3) 0.051(4) 0.033(3) 0.003(2) -0.008(2) -0.010(2)
C12 0.031(3) 0.034(3) 0.037(3) 0.001(2) -0.007(2) -0.010(2)
C14 0.036(3) 0.032(3) 0.030(2) -0.001(2) -0.004(2) -0.004(2)
C20 0.029(3) 0.054(4) 0.035(3) 0.000(3) -0.009(2) -0.011(2)
C11 0.031(3) 0.050(4) 0.038(3) -0.005(3) -0.003(2) -0.017(2)
C18 0.036(3) 0.033(3) 0.044(3) 0.001(2) -0.002(2) -0.014(2)
C13 0.057(4) 0.032(3) 0.026(2) 0.000(2) -0.006(2) -0.015(3)
C24A 0.020(3) 0.024(3) 0.029(3) 0.011(3) -0.014(2) -0.011(2)
C22B 0.021(3) 0.028(3) 0.023(3) 0.010(3) -0.009(2) -0.007(3)
C21B 0.018(3) 0.028(3) 0.025(3) 0.009(3) -0.009(2) -0.008(3)
C22A 0.018(3) 0.021(3) 0.023(3) 0.006(2) -0.007(2) -0.007(3)
C21A 0.017(3) 0.023(3) 0.025(3) 0.006(3) -0.007(2) -0.011(2)
C23A 0.021(3) 0.031(3) 0.032(3) 0.011(3) -0.010(3) -0.009(3)
C23B 0.015(3) 0.020(3) 0.022(3) 0.002(2) -0.006(2) -0.004(2)
C24B 0.014(2) 0.017(3) 0.019(3) -0.001(2) -0.007(2) -0.003(2)

loop_
_atom_type_symbol
_atom_type_description
_atom_type_scat_dispersion_real
_atom_type_scat_dispersion_imag
_atom_type_scat_source
C C 0.0033 0.0016 'International Tables Vol C Tables 4.2.6.8 and 6.1.1.4'
H H 0.0000 0.0000 'International Tables Vol C Tables 4.2.6.8 and 6.1.1.4'
Bi Bi -4.1077 10.2566 'International Tables Vol C Tables 4.2.6.8 and 6.1.1.4'
Cl Cl 0.1484 0.1585 'International Tables Vol C Tables 4.2.6.8 and 6.1.1.4'
N N 0.0061 0.0033 'International Tables Vol C Tables 4.2.6.8 and 6.1.1.4'

loop_
_geom_angle_atom_site_label_1
_geom_angle_atom_site_label_2
_geom_angle_atom_site_label_3
_geom_angle
_geom_angle_site_symmetry_3
Cl2 Bi1 Cl3 92.45(5) .
Cl1 Bi1 Cl2 86.05(4) .
Cl1 Bi1 Cl3 177.00(4) .
Cl1 Bi1 Cl4 90.68(4) .
Cl4 Bi1 Cl2 175.52(4) .
Cl4 Bi1 Cl3 90.96(5) .
N1 Bi1 Cl2 89.78(10) .
N1 Bi1 Cl1 93.08(10) .
N1 Bi1 Cl3 84.31(10) .
N1 Bi1 Cl4 93.46(10) .
N2 Bi1 Cl2 85.81(10) .
N2 Bi1 Cl1 96.23(10) .
N2 Bi1 Cl3 86.25(10) .
N2 Bi1 Cl4 91.52(10) .
N2 Bi1 N1 169.40(13) .
C9 N3 H3 120.0 .
C7 N3 H3 120.0 .
C7 N3 C9 120.0(4) .
C21B N1 Bi1 121.2(6) .
C21A N1 Bi1 120.4(6) .
C21A N1 C23A 120.5(8) .
C23A N1 Bi1 119.0(6) .
C23B N1 Bi1 121.8(5) .
C23B N1 C21B 116.9(8) .
C24A C25 C25 120.8(6) 2_575
C24A C25 C22A 116.6(7) .
C22B C25 C25 121.1(7) 2_575
C22B C25 C24B 118.2(7) .
C22A C25 C25 122.5(7) 2_575
C24B C25 C25 120.7(6) 2_575
C1 N2 Bi1 120.1(3) .
C3 N2 Bi1 120.2(3) .
C3 N2 C1 118.1(4) .
C11 N5 H5 120.8 .
C13 N5 H5 120.8 .
C13 N5 C11 118.5(5) .
C18 N4 C20 115.2(5) .
C6 C10 C5 120.8(4) .
C8 C10 C5 121.7(4) .
C8 C10 C6 117.4(4) .
C2 C5 C10 121.6(4) .
C2 C5 C4 117.2(4) .
C4 C5 C10 121.2(4) .
N2 C1 H1 119.0 .
N2 C1 C2 122.1(4) .
C2 C1 H1 119.0 .
C10 C6 H6 120.3 .
C7 C6 C10 119.4(4) .
C7 C6 H6 120.3 .
C10 C8 H8 120.0 .
C9 C8 C10 119.9(4) .
C9 C8 H8 120.0 .
C12 C15 C16 121.2(5) .
C14 C15 C16 121.5(5) .
C14 C15 C12 117.3(5) .
N2 C3 H3A 118.1 .
N2 C3 C4 123.9(4) .
C4 C3 H3A 118.1 .
N3 C9 C8 121.3(4) .
N3 C9 H9 119.3 .
C8 C9 H9 119.3 .
C5 C2 C1 119.8(4) .
C5 C2 H2 120.1 .
C1 C2 H2 120.1 .
C17 C16 C15 121.1(5) .
C19 C16 C15 121.8(5) .
C19 C16 C17 117.1(5) .
N3 C7 C6 121.9(4) .
N3 C7 H7 119.0 .
C6 C7 H7 119.0 .
C16 C17 H17 120.7 .
C18 C17 C16 118.6(5) .
C18 C17 H17 120.7 .
C5 C4 H4 120.5 .
C3 C4 C5 118.9(4) .
C3 C4 H4 120.5 .
C16 C19 H19 120.3 .
C20 C19 C16 119.3(6) .
C20 C19 H19 120.3 .
C15 C12 H12 120.3 .
C11 C12 C15 119.4(5) .
C11 C12 H12 120.3 .
C15 C14 H14 120.2 .
C15 C14 C13 119.7(5) .
C13 C14 H14 120.2 .
N4 C20 C19 125.0(6) .
N4 C20 H20 117.5 .
C19 C20 H20 117.5 .
N5 C11 C12 122.8(5) .
N5 C11 H11 118.6 .
C12 C11 H11 118.6 .
N4 C18 C17 124.8(6) .
N4 C18 H18 117.6 .
C17 C18 H18 117.6 .
N5 C13 C14 122.4(5) .
N5 C13 H13 118.8 .
C14 C13 H13 118.8 .
C25 C24A H24A 119.4 .
C23A C24A C25 121.1(9) .
C23A C24A H24A 119.4 .
C25 C22B H22B 120.7 .
C25 C22B C21B 118.6(10) .
C21B C22B H22B 120.7 .
N1 C21B C22B 123.8(10) .
N1 C21B H21B 118.1 .
C22B C21B H21B 118.1 .
C25 C22A H22A 120.4 .
C25 C22A C21A 119.2(9) .
C21A C22A H22A 120.4 .
N1 C21A C22A 122.5(10) .
N1 C21A H21A 118.7 .
C22A C21A H21A 118.7 .
N1 C23A C24A 120.0(10) .
N1 C23A H23A 120.0 .
C24A C23A H23A 120.0 .
N1 C23B H23B 118.4 .
N1 C23B C24B 123.2(9) .
C24B C23B H23B 118.4 .
C25 C24B H24B 120.4 .
C23B C24B C25 119.2(8) .
C23B C24B H24B 120.4 .

loop_
_geom_bond_atom_site_label_1
_geom_bond_atom_site_label_2
_geom_bond_distance
_geom_bond_site_symmetry_2
Bi1 Cl2 2.6709(12) .
Bi1 Cl1 2.6619(13) .
Bi1 Cl3 2.6860(14) .
Bi1 Cl4 2.6665(13) .
Bi1 N1 2.545(4) .
Bi1 N2 2.523(4) .
N3 H3 0.8600 .
N3 C9 1.332(6) .
N3 C7 1.330(6) .
N1 C21B 1.348(13) .
N1 C21A 1.316(13) .
N1 C23A 1.358(13) .
N1 C23B 1.344(11) .
C25 C25 1.481(8) 2_575
C25 C24A 1.408(11) .
C25 C22B 1.378(13) .
C25 C22A 1.408(13) .
C25 C24B 1.409(10) .
N2 C1 1.337(6) .
N2 C3 1.327(6) .
N5 H5 0.8600 .
N5 C11 1.336(8) .
N5 C13 1.331(8) .
N4 C20 1.344(8) .
N4 C18 1.337(7) .
C10 C5 1.489(5) .
C10 C6 1.402(6) .
C10 C8 1.387(6) .
C5 C2 1.392(6) .
C5 C4 1.400(6) .
C1 H1 0.9300 .
C1 C2 1.398(6) .
C6 H6 0.9300 .
C6 C7 1.379(6) .
C8 H8 0.9300 .
C8 C9 1.386(6) .
C15 C16 1.494(7) .
C15 C12 1.405(7) .
C15 C14 1.380(8) .
C3 H3A 0.9300 .
C3 C4 1.381(6) .
C9 H9 0.9300 .
C2 H2 0.9300 .
C16 C17 1.402(7) .
C16 C19 1.394(7) .
C7 H7 0.9300 .
C17 H17 0.9300 .
C17 C18 1.389(8) .
C4 H4 0.9300 .
C19 H19 0.9300 .
C19 C20 1.372(9) .
C12 H12 0.9300 .
C12 C11 1.362(8) .
C14 H14 0.9300 .
C14 C13 1.382(8) .
C20 H20 0.9300 .
C11 H11 0.9300 .
C18 H18 0.9300 .
C13 H13 0.9300 .
C24A H24A 0.9300 .
C24A C23A 1.399(15) .
C22B H22B 0.9300 .
C22B C21B 1.396(15) .
C21B H21B 0.9300 .
C22A H22A 0.9300 .
C22A C21A 1.410(15) .
C21A H21A 0.9300 .
C23A H23A 0.9300 .
C23B H23B 0.9300 .
C23B C24B 1.381(13) .
C24B H24B 0.9300 .
